data_2017165
loop_
_publ_author_name
'Katagiri, Hiroshi'
'Morimoto, Masao'
'Sakai, Kenichi'

_publ_section_title
;
 A pair of diastereomeric 1:1 salts of (<i>S</i>)- and
 (<i>R</i>)-2-methylpiperazine with (2<i>S</i>,3<i>S</i>)-tartaric acid
;
_journal_coeditor_code EG3019
_journal_issue 7
_journal_name_full 'Acta Crystallographica Section C'
_journal_page_first o357
_journal_page_last o360
_journal_paper_doi 10.1107/S0108270109024093
_journal_volume 65
_journal_year 2009
_chemical_formula_iupac 'C5 H14 N2 2+, C4 H4 O6 2-, 2H2 O'
_chemical_formula_moiety 'C5 H14 N2 2+, C4 H4 O6 2-, 2(H2 O)'
_chemical_formula_sum 'C9 H22 N2 O8'
_chemical_formula_weight 286.29
_chemical_name_systematic
;
(<i>S</i>)-2-methylpiperazinium (2<i>S</i>,3<i>S</i>)-tartrate dihydrate
;
_space_group_IT_number 4
_symmetry_cell_setting monoclinic
_symmetry_space_group_name_Hall 'P 2yb'
_symmetry_space_group_name_H-M 'P 1 21 1'
_atom_sites_solution_hydrogens geom
_atom_sites_solution_primary direct
_atom_sites_solution_secondary difmap
_audit_creation_method SHELXL-97
_cell_angle_alpha 90.00
_cell_angle_beta 102.621(5)
_cell_angle_gamma 90.00
_cell_formula_units_Z 2
_cell_length_a 6.0830(9)
_cell_length_b 10.8648(16)
_cell_length_c 9.6826(14)
_cell_measurement_reflns_used 10478
_cell_measurement_temperature 123
_cell_measurement_theta_max 27.40
_cell_measurement_theta_min 3.5
_cell_volume 624.47(16)
_computing_cell_refinement 'PROCESS-AUTO (Rigaku, 1998)'
_computing_data_collection 'PROCESS-AUTO (Rigaku, 1998)'
_computing_data_reduction 'CrystalStructure (Rigaku/MSC, 2003)'
_computing_molecular_graphics 'ORTEPIII (Burnett & Johnson, 1996) and PLATON (Spek, 2009)'
_computing_publication_material 'SHELXL97 (Sheldrick, 2008) and PLATON (Spek, 2009)'
_computing_structure_refinement 'SHELXL97 (Sheldrick, 2008)'
_computing_structure_solution 'SHELXS97 (Sheldrick, 2008)'
_diffrn_ambient_temperature 123
_diffrn_measured_fraction_theta_full 0.999
_diffrn_measured_fraction_theta_max 0.999
_diffrn_measurement_device_type 'Rigaku R-AXIS RAPID'
_diffrn_measurement_method \w
_diffrn_radiation_monochromator graphite
_diffrn_radiation_source 'rotating anode'
_diffrn_radiation_type MoK\a
_diffrn_radiation_wavelength 0.71075
_diffrn_reflns_av_R_equivalents 0.0218
_diffrn_reflns_av_sigmaI/netI 0.0127
_diffrn_reflns_limit_h_max 7
_diffrn_reflns_limit_h_min -7
_diffrn_reflns_limit_k_max 12
_diffrn_reflns_limit_k_min -14
_diffrn_reflns_limit_l_max 12
_diffrn_reflns_limit_l_min -12
_diffrn_reflns_number 10636
_diffrn_reflns_theta_full 27.49
_diffrn_reflns_theta_max 27.49
_diffrn_reflns_theta_min 3.43
_exptl_absorpt_coefficient_mu 0.133
_exptl_absorpt_correction_T_max 0.9738
_exptl_absorpt_correction_T_min 0.9243
_exptl_absorpt_correction_type multi-scan
_exptl_absorpt_process_details '(ABSCOR; Higashi, 1995)'
_exptl_crystal_colour colourless
_exptl_crystal_density_diffrn 1.523
_exptl_crystal_density_method 'not measured'
_exptl_crystal_description prism
_exptl_crystal_F_000 308
_exptl_crystal_size_max 0.60
_exptl_crystal_size_mid 0.60
_exptl_crystal_size_min 0.20
_refine_diff_density_max 0.241
_refine_diff_density_min -0.149
_refine_ls_abs_structure_details 'see text'
_refine_ls_extinction_coef 0.112(7)
_refine_ls_extinction_expression Fc^*^=kFc[1+0.001xFc^2^\l^3^/sin(2\q)]^-1/4^
_refine_ls_extinction_method SHELXL97
_refine_ls_goodness_of_fit_ref 1.048
_refine_ls_hydrogen_treatment mixed
_refine_ls_matrix_type full
_refine_ls_number_parameters 214
_refine_ls_number_reflns 1507
_refine_ls_number_restraints 1
_refine_ls_restrained_S_all 1.047
_refine_ls_R_factor_all 0.0195
_refine_ls_R_factor_gt 0.0195
_refine_ls_shift/su_max 0.000
_refine_ls_shift/su_mean 0.000
_refine_ls_structure_factor_coef Fsqd
_refine_ls_weighting_details 'calc w=1/[\s^2^(Fo^2^)+(0.0298P)^2^+0.1273P] where P=(Fo^2^+2Fc^2^)/3'
_refine_ls_weighting_scheme calc
_refine_ls_wR_factor_gt 0.0499
_refine_ls_wR_factor_ref 0.0500
_reflns_number_gt 1502
_reflns_number_total 1507
_reflns_threshold_expression >2sigma(I)
_cod_data_source_file eg3019.cif
_cod_data_source_block I
_cod_original_sg_symbol_H-M 'P 21'
_cod_database_code 2017165
_cod_database_fobs_code 2017165

loop_
_symmetry_equiv_pos_as_xyz
'x, y, z'
'-x, y+1/2, -z'

loop_
_atom_site_type_symbol
_atom_site_label
_atom_site_fract_x
_atom_site_fract_y
_atom_site_fract_z
_atom_site_U_iso_or_equiv
_atom_site_adp_type
_atom_site_calc_flag
_atom_site_refinement_flags
_atom_site_occupancy
_atom_site_disorder_assembly
_atom_site_disorder_group
N N1 0.35235(17) -0.04270(11) 0.39134(10) 0.0089(2) Uani d . 1 . .
H H1 0.281(3) -0.0948(19) 0.446(2) 0.017(4) Uiso d . 1 . .
H H2 0.483(3) -0.017(2) 0.4451(19) 0.020(5) Uiso d . 1 . .
N N2 0.03960(18) -0.05456(11) 0.12366(11) 0.0097(2) Uani d . 1 . .
H H3 0.110(3) -0.005(2) 0.068(2) 0.022(5) Uiso d . 1 . .
H H4 -0.092(3) -0.085(2) 0.067(2) 0.021(5) Uiso d . 1 . .
O O1 0.28928(15) 0.54793(9) 0.11093(9) 0.01071(19) Uani d . 1 . .
H H5 0.388(4) 0.567(2) 0.071(2) 0.028(5) Uiso d . 1 . .
O O2 0.02065(16) 0.35088(9) 0.16880(9) 0.0126(2) Uani d . 1 . .
H H6 -0.095(4) 0.339(2) 0.201(2) 0.025(5) Uiso d . 1 . .
O O3 0.35913(15) 0.32765(9) -0.00708(9) 0.01114(19) Uani d . 1 . .
O O4 0.58822(15) 0.26506(9) 0.19308(10) 0.0131(2) Uani d . 1 . .
O O5 -0.08400(15) 0.55150(10) 0.31454(9) 0.0144(2) Uani d . 1 . .
O O6 0.25014(15) 0.54817(9) 0.46468(9) 0.0118(2) Uani d . 1 . .
C C1 0.2033(2) 0.06457(12) 0.33950(13) 0.0107(2) Uani d . 1 . .
H H7 0.2826 0.1225 0.2882 0.013 Uiso calc R 1 . .
H H8 0.1664 0.1087 0.4210 0.013 Uiso calc R 1 . .
C C2 -0.0119(2) 0.02020(12) 0.24158(13) 0.0112(2) Uani d . 1 . .
H H9 -0.0993 -0.0301 0.2959 0.013 Uiso calc R 1 . .
H H10 -0.1051 0.0920 0.2023 0.013 Uiso calc R 1 . .
C C3 0.1923(2) -0.16021(12) 0.17565(12) 0.0105(2) Uani d . 1 . .
H H11 0.2272 -0.2050 0.0940 0.013 Uiso calc R 1 . .
H H12 0.1159 -0.2180 0.2289 0.013 Uiso calc R 1 . .
C C4 0.4098(2) -0.11472(12) 0.27110(13) 0.0094(2) Uani d . 1 . .
H H13 0.4886 -0.0591 0.2153 0.011 Uiso calc R 1 . .
C C5 0.5664(2) -0.22025(13) 0.33006(13) 0.0117(2) Uani d . 1 . .
H H14 0.6988 -0.1878 0.3965 0.017 Uiso calc R 1 . .
H H15 0.6144 -0.2626 0.2523 0.017 Uiso calc R 1 . .
H H16 0.4870 -0.2783 0.3794 0.017 Uiso calc R 1 . .
C C6 0.4487(2) 0.33921(13) 0.12254(12) 0.0087(2) Uani d . 1 . .
C C7 0.3766(2) 0.44923(13) 0.20251(12) 0.0086(2) Uani d . 1 . .
H H17 0.5084 0.4788 0.2757 0.010 Uiso calc R 1 . .
C C8 0.1914(2) 0.40408(12) 0.27509(12) 0.0090(2) Uani d . 1 . .
H H18 0.2561 0.3384 0.3445 0.011 Uiso calc R 1 . .
C C9 0.1093(2) 0.50994(12) 0.35615(12) 0.0091(2) Uani d . 1 . .
O O1W 0.83727(17) 0.28450(9) 0.46011(10) 0.0128(2) Uani d . 1 . .
H H1W 0.827(3) 0.213(2) 0.490(2) 0.022(5) Uiso d . 1 . .
H H2W 0.743(3) 0.2807(19) 0.376(2) 0.017(4) Uiso d . 1 . .
O O2W 0.28825(16) 0.07860(9) -0.03701(10) 0.0117(2) Uani d . 1 . .
H H3W 0.217(4) 0.070(2) -0.116(3) 0.032(6) Uiso d . 1 . .
H H4W 0.300(3) 0.158(2) -0.028(2) 0.023(5) Uiso d . 1 . .

loop_
_atom_site_aniso_label
_atom_site_aniso_U_11
_atom_site_aniso_U_22
_atom_site_aniso_U_33
_atom_site_aniso_U_12
_atom_site_aniso_U_13
_atom_site_aniso_U_23
N1 0.0082(4) 0.0100(5) 0.0078(4) -0.0003(4) 0.0003(4) -0.0004(4)
N2 0.0093(5) 0.0104(5) 0.0083(4) 0.0006(4) -0.0001(4) 0.0007(4)
O1 0.0109(4) 0.0089(4) 0.0128(4) 0.0000(3) 0.0036(3) 0.0021(4)
O2 0.0102(4) 0.0169(5) 0.0110(4) -0.0060(4) 0.0032(3) -0.0043(4)
O3 0.0124(4) 0.0119(4) 0.0087(4) 0.0005(4) 0.0013(3) -0.0013(4)
O4 0.0121(4) 0.0135(5) 0.0126(4) 0.0036(4) 0.0005(3) 0.0001(4)
O5 0.0104(4) 0.0192(5) 0.0126(4) 0.0049(4) 0.0006(3) -0.0006(4)
O6 0.0116(4) 0.0123(4) 0.0104(4) 0.0017(3) -0.0005(3) -0.0019(4)
C1 0.0117(5) 0.0083(6) 0.0116(5) 0.0011(5) 0.0012(4) -0.0013(5)
C2 0.0098(5) 0.0124(6) 0.0110(5) 0.0014(5) 0.0011(4) -0.0020(5)
C3 0.0116(6) 0.0088(6) 0.0098(5) 0.0015(5) -0.0004(4) -0.0003(5)
C4 0.0097(5) 0.0102(6) 0.0083(5) 0.0000(4) 0.0023(4) -0.0008(4)
C5 0.0109(6) 0.0124(6) 0.0110(5) 0.0027(5) 0.0008(4) 0.0004(5)
C6 0.0065(5) 0.0097(6) 0.0105(5) -0.0015(4) 0.0033(4) -0.0012(5)
C7 0.0082(5) 0.0090(5) 0.0082(5) 0.0007(4) 0.0012(4) -0.0010(5)
C8 0.0092(5) 0.0096(6) 0.0079(5) -0.0008(4) 0.0013(4) -0.0008(4)
C9 0.0108(5) 0.0089(6) 0.0083(5) -0.0002(4) 0.0039(4) 0.0008(4)
O1W 0.0165(5) 0.0108(5) 0.0112(4) 0.0002(4) 0.0033(4) 0.0015(4)
O2W 0.0130(4) 0.0109(5) 0.0101(4) -0.0010(4) 0.0007(3) -0.0011(4)

loop_
_atom_type_symbol
_atom_type_description
_atom_type_scat_dispersion_real
_atom_type_scat_dispersion_imag
_atom_type_scat_source
C C 0.0033 0.0000 'International Tables Vol C Tables 4.2.6.8 and 6.1.1.4'
H H 0.0000 0.0000 'International Tables Vol C Tables 4.2.6.8 and 6.1.1.4'
N N 0.0061 0.0000 'International Tables Vol C Tables 4.2.6.8 and 6.1.1.4'
O O 0.0106 0.0000 'International Tables Vol C Tables 4.2.6.8 and 6.1.1.4'

loop_
_geom_angle_atom_site_label_1
_geom_angle_atom_site_label_2
_geom_angle_atom_site_label_3
_geom_angle_site_symmetry_1
_geom_angle_site_symmetry_3
_geom_angle
_geom_angle_publ_flag
C1 N1 C4 . . 111.83(9) ?
C1 N1 H1 . . 109.7(12) ?
C4 N1 H1 . . 109.6(12) ?
C1 N1 H2 . . 110.2(14) ?
C4 N1 H2 . . 106.8(12) ?
H1 N1 H2 . . 108.6(16) ?
C2 N2 C3 . . 112.35(9) ?
C2 N2 H3 . . 109.0(13) ?
C3 N2 H3 . . 108.0(13) ?
C2 N2 H4 . . 110.5(12) ?
C3 N2 H4 . . 108.4(13) ?
H3 N2 H4 . . 108.4(16) ?
C7 O1 H5 . . 106.2(16) ?
C8 O2 H6 . . 109.5(14) ?
N1 C1 C2 . . 109.84(11) ?
N1 C1 H7 . . 109.7 ?
C2 C1 H7 . . 109.7 ?
N1 C1 H8 . . 109.7 ?
C2 C1 H8 . . 109.7 ?
H7 C1 H8 . . 108.2 ?
N2 C2 C1 . . 110.80(10) ?
N2 C2 H9 . . 109.5 ?
C1 C2 H9 . . 109.5 ?
N2 C2 H10 . . 109.5 ?
C1 C2 H10 . . 109.5 ?
H9 C2 H10 . . 108.1 ?
N2 C3 C4 . . 110.46(11) ?
N2 C3 H11 . . 109.6 ?
C4 C3 H11 . . 109.6 ?
N2 C3 H12 . . 109.6 ?
C4 C3 H12 . . 109.6 ?
H11 C3 H12 . . 108.1 ?
N1 C4 C5 . . 109.50(10) ?
N1 C4 C3 . . 108.68(10) ?
C5 C4 C3 . . 111.94(11) ?
N1 C4 H13 . . 108.9 ?
C5 C4 H13 . . 108.9 ?
C3 C4 H13 . . 108.9 ?
C4 C5 H14 . . 109.5 ?
C4 C5 H15 . . 109.5 ?
H14 C5 H15 . . 109.5 ?
C4 C5 H16 . . 109.5 ?
H14 C5 H16 . . 109.5 ?
H15 C5 H16 . . 109.5 ?
O4 C6 O3 . . 124.77(12) ?
O4 C6 C7 . . 117.18(10) ?
O3 C6 C7 . . 118.01(11) ?
O1 C7 C8 . . 108.42(10) ?
O1 C7 C6 . . 112.43(9) ?
C8 C7 C6 . . 107.50(11) ?
O1 C7 H17 . . 109.5 ?
C8 C7 H17 . . 109.5 ?
C6 C7 H17 . . 109.5 ?
O2 C8 C7 . . 107.06(9) ?
O2 C8 C9 . . 114.09(10) ?
C7 C8 C9 . . 110.38(11) ?
O2 C8 H18 . . 108.4 ?
C7 C8 H18 . . 108.4 ?
C9 C8 H18 . . 108.4 ?
O5 C9 O6 . . 124.65(12) ?
O5 C9 C8 . . 119.81(11) ?
O6 C9 C8 . . 115.54(11) ?
H1W O1W H2W . . 101.4(19) ?
H3W O2W H4W . . 103(2) ?

loop_
_geom_bond_atom_site_label_1
_geom_bond_atom_site_label_2
_geom_bond_site_symmetry_2
_geom_bond_distance
_geom_bond_publ_flag
N1 C1 . 1.4946(17) ?
N1 C4 . 1.5060(16) ?
N1 H1 . 0.94(2) ?
N1 H2 . 0.89(2) ?
N2 C2 . 1.4893(16) ?
N2 C3 . 1.4930(16) ?
N2 H3 . 0.93(2) ?
N2 H4 . 0.93(2) ?
O1 C7 . 1.4187(16) ?
O1 H5 . 0.81(2) ?
O2 C8 . 1.4160(15) ?
O2 H6 . 0.84(2) ?
O3 C6 . 1.2605(15) yes
O4 C6 . 1.2580(16) yes
O5 C9 . 1.2416(15) yes
O6 C9 . 1.2718(15) yes
C1 C2 . 1.5173(16) ?
C1 H7 . 0.9900 ?
C1 H8 . 0.9900 ?
C2 H9 . 0.9900 ?
C2 H10 . 0.9900 ?
C3 C4 . 1.5216(17) ?
C3 H11 . 0.9900 ?
C3 H12 . 0.9900 ?
C4 C5 . 1.5198(18) ?
C4 H13 . 1.0000 ?
C5 H14 . 0.9800 ?
C5 H15 . 0.9800 ?
C5 H16 . 0.9800 ?
C6 C7 . 1.5391(18) ?
C7 C8 . 1.5329(16) ?
C7 H17 . 1.0000 ?
C8 C9 . 1.5362(17) ?
C8 H18 . 1.0000 ?
O1W H1W . 0.83(2) ?
O1W H2W . 0.89(2) ?
O2W H3W . 0.80(2) ?
O2W H4W . 0.86(3) ?

loop_
_geom_hbond_atom_site_label_D
_geom_hbond_atom_site_label_H
_geom_hbond_atom_site_label_A
_geom_hbond_site_symmetry_A
_geom_hbond_distance_DH
_geom_hbond_distance_HA
_geom_hbond_distance_DA
_geom_hbond_angle_DHA
_geom_hbond_publ_flag
N1 H1 O1W 2_646 0.943(19) 1.83(2) 2.7657(15) 171.1(18) yes
O1W H1W O6 2_646 0.84(2) 1.93(2) 2.7523(14) 169.5(19) yes
N1 H2 O6 2_646 0.894(19) 1.811(19) 2.7004(15) 172.6(17) yes
O1W H2W O4 . 0.889(19) 1.823(19) 2.7043(14) 171.0(19) yes
N2 H3 O2W . 0.93(2) 1.88(2) 2.7981(15) 171.4(18) yes
O2W H3W O5 2_545 0.80(3) 1.93(3) 2.7189(13) 172(3) yes
N2 H4 O1 2_545 0.927(19) 2.36(2) 2.9010(15) 116.7(16) no
N2 H4 O2 2_545 0.927(19) 2.514(19) 2.9589(14) 109.8(14) no
N2 H4 O3 2_545 0.927(19) 1.86(2) 2.7565(15) 161.5(18) yes
O2W H4W O3 . 0.87(2) 1.88(2) 2.7454(14) 173.8(18) yes
O1 H5 O2W 2_655 0.81(2) 2.07(2) 2.8340(14) 157(2) yes
O2 H6 O4 1_455 0.84(2) 2.07(2) 2.8486(14) 153.3(19) yes
C7 H17 O5 1_655 1.0000 2.5500 3.4091(16) 144.00 no

loop_
_geom_torsion_atom_site_label_1
_geom_torsion_atom_site_label_2
_geom_torsion_atom_site_label_3
_geom_torsion_atom_site_label_4
_geom_torsion_site_symmetry_1
_geom_torsion_site_symmetry_2
_geom_torsion_site_symmetry_3
_geom_torsion_site_symmetry_4
_geom_torsion
_geom_torsion_publ_flag
C4 N1 C1 C2 . . . . 58.20(13) ?
C3 N2 C2 C1 . . . . 55.51(14) ?
N1 C1 C2 N2 . . . . -55.17(13) ?
C2 N2 C3 C4 . . . . -56.76(13) ?
C1 N1 C4 C5 . . . . 178.47(10) yes
C1 N1 C4 C3 . . . . -58.98(13) ?
N2 C3 C4 N1 . . . . 57.02(13) ?
N2 C3 C4 C5 . . . . 178.09(10) ?
O4 C6 C7 O1 . . . . 158.52(11) ?
O3 C6 C7 O1 . . . . -23.64(16) ?
O4 C6 C7 C8 . . . . -82.22(13) ?
O3 C6 C7 C8 . . . . 95.61(13) ?
O1 C7 C8 O2 . . . . 67.06(13) yes
C6 C7 C8 O2 . . . . -54.73(12) ?
O1 C7 C8 C9 . . . . -57.65(12) ?
C6 C7 C8 C9 . . . . -179.44(10) ?
O2 C8 C9 O5 . . . . -8.91(17) ?
C7 C8 C9 O5 . . . . 111.68(13) ?
O2 C8 C9 O6 . . . . 170.61(10) ?
C7 C8 C9 O6 . . . . -68.80(14) ?

loop_
_cod_related_entry_id
_cod_related_entry_database
_cod_related_entry_code
1 ChemSpider 30654169
